data_2000597
loop_
_publ_author_name
'Patel, D.'
'Brown, D. S.'
'Traynor, J. R.'

_publ_section_title
;
 3,3,6,9,9-Pentamethyl-2,10-diazabicyclo[4.4.0]dec-1-ene hydrogen
 trifluoroacetate
;
_journal_issue 9
_journal_name_full 'Acta Crystallographica Section C'
_journal_page_first 1614
_journal_page_last 1616
_journal_paper_doi 10.1107/S0108270192001732
_journal_volume 48
_journal_year 1992
_chemical_formula_sum 'C15 H25 F3 N2 O2'
_chemical_formula_weight 322.4
_symmetry_cell_setting orthorhombic
_symmetry_space_group_name_H-M 'P m m n'
_cell_angle_alpha 90
_cell_angle_beta 90
_cell_angle_gamma 90
_cell_formula_units_Z 2
_cell_length_a 10.210(10)
_cell_length_b 13.990(10)
_cell_length_c 5.910(10)
_cell_volume 844.2(18)
_diffrn_radiation_type Mo
_diffrn_radiation_wavelength 0.71069
_exptl_absorpt_coefficient_mu 0.069
_exptl_crystal_density_diffrn 1.28
_exptl_crystal_F_000 344
_cod_data_source_file hu0404.cif
_cod_data_source_block hu0404a
_cod_original_cell_volume 845.9
_cod_database_code 2000597

loop_
_atom_site_label
_atom_site_fract_x
_atom_site_fract_y
_atom_site_fract_z
C(1) .1251(7) .0 .3699(7)
N(2) .1750(6) .0814(2) .4406(5)
C(3) .1491(5) .1794(2) .3530(5)
C(4) .0234(6) .1801(3) .2146(8)
C(5) .0061(7) .0901(3) .0729(7)
C(6) .0040 .0 .2212(8)
C(11) .1380(7) .2456(3) .5581(7)
C(12) .2663(7) .2074(4) .2063(10)
C(13) -.1153(8) .0 .3823(14)
C(16) .9368(6) .5000 .2203(9)
C(17) 1.0564(7) .5000 .0637(13)
O(1) .8969(6) .4205(2) .2751(7)
F(1) 1.0886(9) .4167(5) -.0165(17)
F(2) 1.1696(11) .5000 .205(3)
F(3) .001(3) .5000 .825(3)
F(4) -.3497(16) .0511(9) -.140(4)
F(5) -.452(2) .0526(7) .113(3)
H(1) .238(3) .076(2) .523(5)
H(2) .210(5) .238(3) .654(8)
H(3) .120(4) .306(3) .498(7)
H(4) .045(5) .225(3) .641(10)
H(5) .342(4) .196(3) .291(8)
H(6) .261(6) .275(5) .1487(9)
H(7) .275(4) .162(3) .069(9)
H(8) .025(4) .239(3) .132(7)
H(9) -.050(4) .187(3) .327(7)
H(10) .085(4) .084(3) -.029(9)
H(11) -.082(4) .093(3) -.006(8)
H(12) -.178(7) .0 .297(4)
H(13) .889(6) .058(4) .4762(7)

loop_
_geom_bond_atom_site_label_1
_geom_bond_atom_site_label_2
_geom_bond_distance
N(2) C(1) 1.316(3)
C(6) C(1) 1.518(6)
C(3) N(2) 1.491(4)
C(4) C(3) 1.523(5)
C(11) C(3) 1.531(5)
C(12) C(3) 1.530(5)
C(5) C(4) 1.524(6)
C(13) C(6) 1.547(8)
C(17) C(16) 1.533(7)
O(1) C(16) 1.229(3)
F(1) C(17) 1.301(7)
F(2) C(17) 1.427(16)
F(3) C(17) 1.52(2)
C(6) C(5) 1.536(4)
